data_4322499
loop_
_publ_author_name
'Megumu Munakata'
'Liang Ping Wu'
'Kunihisa Sugimoto'
'Takayoshi Kuroda-Sowa'
'Masahiko Maekawa'
'Yusaku Suenaga'
'Naoto Maeno'
'Motoshi Fujita'

_publ_section_title
;
 Silver(I) Complex Assemblies with Nonplanar Aromatic Compounds
;
_journal_name_full 'Inorganic Chemistry'
_journal_page_first 5674
_journal_page_last 5680
_journal_paper_doi 10.1021/ic990391m
_journal_volume 38
_journal_year 1999
_chemical_formula_moiety 'C32 H26 Ag2 Cl2 O10 '
_chemical_formula_sum 'C32 H26 Ag2 Cl2 O10'
_chemical_formula_weight 857.19
_space_group_IT_number 92
_symmetry_cell_setting tetragonal
_symmetry_Int_Tables_number 92
_symmetry_space_group_name_Hall 'P 4abw 2nw'
_symmetry_space_group_name_H-M 'P 41 21 2'
_cell_angle_alpha 90
_cell_angle_beta 90
_cell_angle_gamma 90
_cell_formula_units_Z 4
_cell_length_a 8.759(6)
_cell_length_b 8.7586
_cell_length_c 39.967(8)
_cell_measurement_reflns_used 20
_cell_measurement_temperature 296.2
_cell_measurement_theta_max 5.7
_cell_measurement_theta_min 3.3
_cell_volume 3066(2)
_computing_cell_refinement 'MSC/AFC Diffractometer Control'
_computing_data_collection 'MSC/AFC Diffractometer Control'
_computing_data_reduction 'teXsan Ver. 1.10'
_computing_publication_material 'teXsan Ver. 1.10'
_computing_structure_refinement 'teXsan Ver. 1.10'
_computing_structure_solution SIR88
_diffrn_measurement_device_type 'Rigaku AFC7R'
_diffrn_measurement_method \w-2\q
_diffrn_radiation_type 'Mo K\a'
_diffrn_radiation_wavelength 0.7107
_diffrn_reflns_limit_h_max 0
_diffrn_reflns_limit_h_min 0
_diffrn_reflns_limit_k_max 0
_diffrn_reflns_limit_k_min 0
_diffrn_reflns_limit_l_max 0
_diffrn_reflns_limit_l_min 0
_diffrn_reflns_number 1903
_diffrn_standards_decay_% 3.00
_diffrn_standards_interval_count 150
_diffrn_standards_number 3
_exptl_absorpt_coefficient_mu 1.507
_exptl_absorpt_correction_T_max 0.955
_exptl_absorpt_correction_T_min 0.812
_exptl_absorpt_correction_type psi-scan
_exptl_absorpt_process_details '(North, Phillips & Mathews, 1968)'
_exptl_crystal_colour colorless
_exptl_crystal_density_diffrn 1.857
_exptl_crystal_density_method 'not measured'
_exptl_crystal_description brick
_exptl_crystal_size_max 0.200
_exptl_crystal_size_mid 0.150
_exptl_crystal_size_min 0.150
_refine_diff_density_max 0.89
_refine_diff_density_min -0.70
_refine_ls_abs_structure_Flack 0.4(2)
_refine_ls_extinction_method none
_refine_ls_goodness_of_fit_ref 1.189
_refine_ls_hydrogen_treatment noref
_refine_ls_number_parameters 209
_refine_ls_number_reflns 1865
_refine_ls_R_factor_gt 0.0622
_refine_ls_shift/su_max 0.0030
_refine_ls_structure_factor_coef Fsqd
_refine_ls_weighting_details 'w = 1/[\s^2^(Fo^2^) + (0.06000(Max(Fo^2^,0) + 2Fc^2^)/3)^2^]'
_refine_ls_weighting_scheme calc
_refine_ls_wR_factor_ref 0.1771
_reflns_number_gt 1081
_reflns_number_total 0
_reflns_threshold_expression F^2^>2.0\s(F^2^)
_cod_data_source_file ic990391m_3.cif
_cod_data_source_block ag-bnap-clo4
_cod_original_cell_volume 3065(3)
_cod_original_formula_sum 'C32 H26 Ag2 Cl2 O10 '
_cod_database_code 4322499

loop_
_symmetry_equiv_pos_as_xyz
x,y,z
-x,-y,1/2+z
1/2-y,1/2+x,1/4+z
1/2+y,1/2-x,3/4+z
y,x,-z
-y,-x,1/2-z
1/2-x,1/2+y,1/4-z
1/2+x,1/2-y,3/4-z

loop_
_atom_site_label
_atom_site_type_symbol
_atom_site_fract_x
_atom_site_fract_y
_atom_site_fract_z
_atom_site_U_iso_or_equiv
_atom_site_adp_type
_atom_site_occupancy
_atom_site_calc_flag
_atom_site_refinement_flags
_atom_site_disorder_assembly
_atom_site_disorder_group
Ag(1) Ag 0.7205(1) 0.1979(1) 0.42808(2) 0.0730(3) Uani 1.00 d . . .
Cl(1) Cl 1.0761(4) 0.1292(4) 0.38895(7) 0.0624(9) Uani 1.00 d . . .
O(1) O 0.921(1) 0.121(2) 0.3878(4) 0.203(7) Uani 1.00 d . . .
O(2) O 1.135(2) 0.070(2) 0.3601(2) 0.142(5) Uani 1.00 d . . .
O(3) O 1.111(3) 0.274(2) 0.3900(5) 0.250(9) Uani 1.00 d . . .
O(4) O 1.133(2) 0.075(3) 0.4165(3) 0.29(1) Uani 1.00 d . . .
O(5) O 0.3087(10) 0.385(1) 0.5503(2) 0.066(3) Uani 1.00 d . . .
C(1) C 0.723(1) 0.421(1) 0.4702(3) 0.049(3) Uani 1.00 d . . .
C(2) C 0.872(1) 0.387(1) 0.4617(3) 0.060(3) Uani 1.00 d . . .
C(3) C 0.959(1) 0.290(2) 0.4824(3) 0.065(4) Uani 1.00 d . . .
C(4) C 0.900(1) 0.240(1) 0.5114(3) 0.060(3) Uani 1.00 d . . .
C(5) C 0.750(1) 0.273(1) 0.5212(3) 0.051(3) Uani 1.00 d . . .
C(6) C 0.691(2) 0.227(1) 0.5519(3) 0.059(3) Uani 1.00 d . . .
C(7) C 0.547(1) 0.262(2) 0.5614(2) 0.060(3) Uani 1.00 d . . .
C(8) C 0.455(1) 0.352(1) 0.5408(3) 0.051(3) Uani 1.00 d . . .
C(9) C 0.505(1) 0.406(1) 0.5105(2) 0.043(3) Uani 1.00 d . . .
C(10) C 0.656(1) 0.368(1) 0.5008(3) 0.047(3) Uani 1.00 d . . .
C(11) C 0.526(2) -0.039(3) 0.4237(7) 0.140(9) Uani 1.00 d . . .
C(12) C 0.592(3) -0.015(2) 0.4542(6) 0.130(8) Uani 1.00 d . . .
C(13) C 0.713(4) -0.080(3) 0.4643(6) 0.15(1) Uani 1.00 d . . .
C(14) C 0.786(3) -0.175(2) 0.4447(9) 0.16(1) Uani 1.00 d . . .
C(15) C 0.732(3) -0.222(2) 0.4147(7) 0.146(9) Uani 1.00 d . . .
C(16) C 0.592(4) -0.150(3) 0.4022(5) 0.146(10) Uani 1.00 d . . .
H(1) H 0.6611 0.4836 0.4552 0.0582 Uiso 1.00 calc . . .
H(2) H 0.9154 0.4308 0.4418 0.0692 Uiso 1.00 calc . . .
H(3) H 1.0592 0.2562 0.4754 0.0796 Uiso 1.00 calc . . .
H(4) H 0.9642 0.1808 0.5263 0.0737 Uiso 1.00 calc . . .
H(5) H 0.7561 0.1696 0.5669 0.0695 Uiso 1.00 calc . . .
H(6) H 0.5058 0.2221 0.5823 0.0719 Uiso 1.00 calc . . .

loop_
_atom_site_aniso_label
_atom_site_aniso_U_11
_atom_site_aniso_U_22
_atom_site_aniso_U_33
_atom_site_aniso_U_12
_atom_site_aniso_U_13
_atom_site_aniso_U_23
Ag(1) 0.0966(9) 0.0602(6) 0.0621(6) -0.0104(6) -0.0050(6) 0.0019(5)
Cl(1) 0.062(2) 0.071(2) 0.054(1) -0.010(2) 0.008(1) -0.006(1)
O(1) 0.062(2) 0.38(3) 0.17(1) -0.02(1) 0.042(7) -0.15(1)
O(2) 0.20(1) 0.17(1) 0.061(6) 0.03(1) 0.053(7) -0.047(7)
O(3) 0.39(3) 0.085(7) 0.28(2) -0.13(2) 0.05(2) -0.04(1)
O(4) 0.35(3) 0.45(3) 0.080(7) 0.18(2) -0.07(1) 0.14(1)
O(5) 0.054(5) 0.074(6) 0.070(5) 0.003(5) 0.016(4) 0.008(5)
C(1) 0.054(5) 0.047(7) 0.044(5) -0.012(6) -0.004(5) -0.002(5)
C(2) 0.062(6) 0.067(8) 0.051(6) -0.002(5) 0.022(5) -0.006(5)
C(3) 0.049(7) 0.076(9) 0.071(7) -0.002(6) 0.009(5) -0.002(6)
C(4) 0.058(6) 0.060(8) 0.063(6) -0.003(6) -0.008(5) -0.002(6)
C(5) 0.060(6) 0.042(6) 0.050(5) -0.004(5) -0.010(4) -0.011(4)
C(6) 0.076(6) 0.054(7) 0.046(5) 0.011(7) -0.016(5) 0.001(5)
C(7) 0.076(6) 0.079(9) 0.027(5) -0.009(6) 0.004(5) 0.016(5)
C(8) 0.051(5) 0.048(7) 0.053(5) -0.013(5) 0.008(4) -0.001(5)
C(9) 0.041(5) 0.038(6) 0.051(5) -0.006(4) 0.004(4) -0.007(5)
C(10) 0.040(5) 0.052(7) 0.050(5) -0.005(4) 0.005(4) -0.004(4)
C(11) 0.10(2) 0.15(2) 0.17(2) 0.01(1) 0.02(2) 0.04(2)
C(12) 0.18(2) 0.08(1) 0.13(1) -0.04(1) 0.09(1) 0.03(1)
C(13) 0.22(3) 0.07(1) 0.16(2) -0.05(1) -0.03(2) 0.00(1)
C(14) 0.15(2) 0.06(1) 0.26(3) 0.02(1) -0.05(2) 0.00(1)
C(15) 0.16(2) 0.06(1) 0.22(2) -0.03(1) 0.12(1) -0.05(1)
C(16) 0.18(2) 0.17(3) 0.08(1) -0.09(1) 0.00(1) -0.01(1)

loop_
_atom_type_symbol
_atom_type_description
_atom_type_scat_dispersion_real
_atom_type_scat_dispersion_imag
_atom_type_scat_source
Ag Ag -0.897 1.101
;International Tables for Crystallography
(1992, Vol. C, Tables 4.2.6.8 and 6.1.1.1)
;
Cl Cl 0.148 0.159
;International Tables for Crystallography
(1992, Vol. C, Tables 4.2.6.8 and 6.1.1.1)
;
O O 0.011 0.006
;International Tables for Crystallography
(1992, Vol. C, Tables 4.2.6.8 and 6.1.1.1)
;
C C 0.003 0.002
;International Tables for Crystallography
(1992, Vol. C, Tables 4.2.6.8 and 6.1.1.1)
;
H H 0.000 0.000
;International Tables for Crystallography
(1992, Vol. C, Table 6.1.1.2)
;

loop_
_geom_angle_atom_site_label_1
_geom_angle_atom_site_label_2
_geom_angle_atom_site_label_3
_geom_angle
_geom_angle_site_symmetry_1
_geom_angle_site_symmetry_2
_geom_angle_site_symmetry_3
_geom_angle_publ_flag
O(1) Ag(1) O(2) 92.0(6) . 1_555 8_455 yes
O(1) Ag(1) C(1) 128.7(5) . 1_555 1_555 yes
O(1) Ag(1) C(2) 98.8(5) . 1_555 1_555 yes
O(1) Ag(1) C(11) 101.3(8) . 1_555 1_555 yes
O(1) Ag(1) C(12) 113.6(7) . 1_555 1_555 yes
O(2) Ag(1) C(1) 78.3(3) . 8_455 1_555 yes
O(2) Ag(1) C(2) 87.2(4) . 8_455 1_555 yes
O(2) Ag(1) C(11) 112.2(6) . 8_455 1_555 yes
O(2) Ag(1) C(12) 135.3(9) . 8_455 1_555 yes
C(1) Ag(1) C(2) 31.5(4) . 1_555 1_555 yes
C(1) Ag(1) C(11) 129.2(7) . 1_555 1_555 yes
C(1) Ag(1) C(12) 107.9(6) . 1_555 1_555 yes
C(2) Ag(1) C(11) 151.4(7) . 1_555 1_555 yes
C(2) Ag(1) C(12) 121.6(8) . 1_555 1_555 yes
C(11) Ag(1) C(12) 30.4(8) . 1_555 1_555 yes
O(1) Cl(1) O(2) 109.2(9) . 1_555 1_555 yes
O(1) Cl(1) O(3) 106(1) . 1_555 1_555 yes
O(1) Cl(1) O(4) 112(1) . 1_555 1_555 yes
O(2) Cl(1) O(3) 107(1) . 1_555 1_555 yes
O(2) Cl(1) O(4) 115(1) . 1_555 1_555 yes
O(3) Cl(1) O(4) 104(1) . 1_555 1_555 yes
Ag(1) O(1) Cl(1) 132.2(9) . 1_555 1_555 yes
Ag(1) O(2) Cl(1) 107.6(8) . 8_555 1_555 yes
Ag(1) C(1) C(2) 71.6(7) . 1_555 1_555 yes
Ag(1) C(1) C(10) 108.1(7) . 1_555 1_555 yes
C(2) C(1) C(10) 121(1) . 1_555 1_555 yes
Ag(1) C(2) C(1) 76.9(8) . 1_555 1_555 yes
Ag(1) C(2) C(3) 101.6(10) . 1_555 1_555 yes
C(1) C(2) C(3) 119(1) . 1_555 1_555 yes
C(2) C(3) C(4) 119(1) . 1_555 1_555 yes
C(3) C(4) C(5) 122(1) . 1_555 1_555 yes
C(4) C(5) C(6) 122(1) . 1_555 1_555 yes
C(4) C(5) C(10) 120(1) . 1_555 1_555 yes
C(6) C(5) C(10) 117(1) . 1_555 1_555 yes
C(5) C(6) C(7) 122(1) . 1_555 1_555 yes
C(6) C(7) C(8) 120(1) . 1_555 1_555 yes
O(5) C(8) C(7) 119(1) . 1_555 1_555 yes
O(5) C(8) C(9) 118(1) . 1_555 1_555 yes
C(7) C(8) C(9) 122(1) . 1_555 1_555 yes
C(8) C(9) C(9) 120(1) . 1_555 5_556 yes
C(8) C(9) C(10) 117(1) . 1_555 1_555 yes
C(9) C(9) C(10) 121(1) . 5_556 1_555 yes
C(1) C(10) C(5) 116(1) . 1_555 1_555 yes
C(1) C(10) C(9) 122(1) . 1_555 1_555 yes
C(5) C(10) C(9) 121(1) . 1_555 1_555 yes
Ag(1) C(11) C(12) 63(1) . 1_555 1_555 yes
Ag(1) C(11) C(16) 108(1) . 1_555 1_555 yes
C(12) C(11) C(16) 118(2) . 1_555 1_555 yes
Ag(1) C(12) C(11) 86(1) . 1_555 1_555 yes
Ag(1) C(12) C(13) 95(1) . 1_555 1_555 yes
C(11) C(12) C(13) 124(2) . 1_555 1_555 yes
C(12) C(13) C(14) 119(2) . 1_555 1_555 yes
C(13) C(14) C(15) 123(2) . 1_555 1_555 yes
C(14) C(15) C(16) 117(2) . 1_555 1_555 yes
C(11) C(16) C(15) 115(1) . 1_555 1_555 yes

loop_
_geom_bond_atom_site_label_1
_geom_bond_atom_site_label_2
_geom_bond_distance
_geom_bond_site_symmetry_1
_geom_bond_site_symmetry_2
_geom_bond_publ_flag
Ag(1) O(1) 2.48(1) . . yes
Ag(1) O(2) 2.65(1) . 8_455 yes
Ag(1) C(1) 2.58(1) . . yes
Ag(1) C(2) 2.51(1) . . yes
Ag(1) C(11) 2.69(3) . . yes
Ag(1) C(12) 2.42(2) . . yes
Cl(1) O(1) 1.36(1) . . yes
Cl(1) O(2) 1.37(1) . . yes
Cl(1) O(3) 1.31(1) . . yes
Cl(1) O(4) 1.299(9) . . yes
O(5) C(8) 1.36(2) . . yes
C(1) C(2) 1.38(2) . . yes
C(1) C(10) 1.43(2) . . yes
C(2) C(3) 1.41(2) . . yes
C(3) C(4) 1.34(2) . . yes
C(4) C(5) 1.40(2) . . yes
C(5) C(6) 1.39(2) . . yes
C(5) C(10) 1.42(2) . . yes
C(6) C(7) 1.35(2) . . yes
C(7) C(8) 1.40(2) . . yes
C(8) C(9) 1.37(2) . . yes
C(9) C(9) 1.48(2) . 5_556 yes
C(9) C(10) 1.42(2) . . yes
C(11) C(12) 1.36(3) . . yes
C(11) C(16) 1.42(3) . . yes
C(12) C(13) 1.27(4) . . yes
C(13) C(14) 1.31(4) . . yes
C(14) C(15) 1.35(4) . . yes
C(15) C(16) 1.47(4) . . yes

loop_
_geom_contact_atom_site_label_1
_geom_contact_atom_site_label_2
_geom_contact_distance
_geom_contact_site_symmetry_1
_geom_contact_site_symmetry_2
_geom_contact_publ_flag
Ag(1) O(2) 2.65(1) . 8_455 ?
Ag(1) C(1) 2.58(1) . . ?
Ag(1) C(2) 2.51(1) . . ?
Ag(1) C(11) 2.69(3) . . ?
O(2) C(1) 3.30(1) . 8_555 ?
O(2) C(15) 3.32(2) . 8_545 ?
O(2) O(5) 3.41(2) . 4_554 ?
O(3) C(7) 3.35(2) . 5_656 ?
O(3) O(5) 3.40(3) . 5_656 ?
O(4) O(5) 3.29(3) . 5_656 ?
O(4) C(4) 3.39(2) . 5_646 ?
C(4) C(12) 3.46(3) . 5_656 ?
